data_2232088
loop_
_publ_author_name
'Gao, Bo'
'Su, Qing'
'Gao, Wei'
'Mu, Ying'

_publ_section_title
;
 [(<i>E</i>)-10-(2,6-Dimethylphenylimino)-9-methyl-9,10-dihydrophenanthren-9-olato]pentamethyldialuminum(III)
;
_journal_coeditor_code WM2522
_journal_issue 10
_journal_name_full 'Acta Crystallographica Section E'
_journal_page_first m1374
_journal_paper_doi 10.1107/S1600536811036312
_journal_volume 67
_journal_year 2011
_chemical_formula_iupac '[Al2 (C H3)5 (C23 H20 N O)]'
_chemical_formula_moiety 'C28 H35 Al2 N O'
_chemical_formula_sum 'C28 H35 Al2 N O'
_chemical_formula_weight 455.53
_chemical_name_systematic
;
[(<i>E</i>)-10-(2,6-Dimethylphenylimino)-9-methyl-9,10-dihydrophenanthren-9-
olato]pentamethyldialuminum(III)
;
_space_group_IT_number 2
_symmetry_cell_setting triclinic
_symmetry_space_group_name_Hall '-P 1'
_symmetry_space_group_name_H-M 'P -1'
_atom_sites_solution_hydrogens geom
_atom_sites_solution_primary direct
_atom_sites_solution_secondary difmap
_audit_creation_method SHELXL-97
_cell_angle_alpha 84.930(3)
_cell_angle_beta 86.308(3)
_cell_angle_gamma 64.092(2)
_cell_formula_units_Z 2
_cell_length_a 10.4535(17)
_cell_length_b 11.4306(18)
_cell_length_c 12.221(2)
_cell_measurement_reflns_used 2148
_cell_measurement_temperature 184.5(2)
_cell_measurement_theta_max 52.04
_cell_measurement_theta_min 3.64
_cell_volume 1307.8(4)
_computing_cell_refinement 'SAINT (Bruker, 1998)'
_computing_data_collection 'SMART (Bruker, 1998)'
_computing_data_reduction 'SAINT (Bruker, 1998)'
_computing_molecular_graphics 'XP in SHELXTL (Sheldrick, 2008)'
_computing_publication_material 'SHELXTL (Sheldrick, 2008)'
_computing_structure_refinement 'SHELXL-97 (Sheldrick, 2008)'
_computing_structure_solution 'SHELXS-97 (Sheldrick, 2008)'
_diffrn_ambient_temperature 184.5(2)
_diffrn_measured_fraction_theta_full 0.965
_diffrn_measured_fraction_theta_max 0.965
_diffrn_measurement_device_type 'SMART CCD area-detector'
_diffrn_measurement_method 'phi and omega scans'
_diffrn_radiation_monochromator graphite
_diffrn_radiation_source 'fine-focus sealed tube'
_diffrn_radiation_type MoK\a
_diffrn_radiation_wavelength 0.71073
_diffrn_reflns_av_R_equivalents 0.0204
_diffrn_reflns_av_sigmaI/netI 0.0493
_diffrn_reflns_limit_h_max 12
_diffrn_reflns_limit_h_min -11
_diffrn_reflns_limit_k_max 14
_diffrn_reflns_limit_k_min -11
_diffrn_reflns_limit_l_max 14
_diffrn_reflns_limit_l_min -15
_diffrn_reflns_number 6899
_diffrn_reflns_theta_full 26.02
_diffrn_reflns_theta_max 26.02
_diffrn_reflns_theta_min 1.67
_diffrn_standards_number 0
_exptl_absorpt_coefficient_mu 0.131
_exptl_absorpt_correction_T_max 0.9756
_exptl_absorpt_correction_T_min 0.9545
_exptl_absorpt_correction_type multi-scan
_exptl_absorpt_process_details
;
(<i>SADABS</i>; Bruker, 2001)
;
_exptl_crystal_colour colorless
_exptl_crystal_density_diffrn 1.157
_exptl_crystal_density_method 'not measured'
_exptl_crystal_description block
_exptl_crystal_F_000 488
_exptl_crystal_size_max 0.36
_exptl_crystal_size_mid 0.32
_exptl_crystal_size_min 0.19
_refine_diff_density_max 0.483
_refine_diff_density_min -0.355
_refine_ls_extinction_method none
_refine_ls_goodness_of_fit_ref 1.031
_refine_ls_hydrogen_treatment constr
_refine_ls_matrix_type full
_refine_ls_number_parameters 297
_refine_ls_number_reflns 4966
_refine_ls_number_restraints 0
_refine_ls_restrained_S_all 1.031
_refine_ls_R_factor_all 0.0838
_refine_ls_R_factor_gt 0.0542
_refine_ls_shift/su_max 0.000
_refine_ls_shift/su_mean 0.000
_refine_ls_structure_factor_coef Fsqd
_refine_ls_weighting_details 'calc w=1/[\s^2^(Fo^2^)+(0.0783P)^2^+0.4595P] where P=(Fo^2^+2Fc^2^)/3'
_refine_ls_weighting_scheme calc
_refine_ls_wR_factor_gt 0.1301
_refine_ls_wR_factor_ref 0.1497
_reflns_number_gt 3558
_reflns_number_total 4966
_reflns_threshold_expression >2sigma(I)
_cod_data_source_file wm2522.cif
_cod_data_source_block I
_cod_original_cell_volume 1307.9(4)
_cod_database_code 2232088
_cod_database_fobs_code 2232088

loop_
_symmetry_equiv_pos_as_xyz
'x, y, z'
'-x, -y, -z'

loop_
_atom_site_type_symbol
_atom_site_label
_atom_site_fract_x
_atom_site_fract_y
_atom_site_fract_z
_atom_site_U_iso_or_equiv
_atom_site_adp_type
_atom_site_calc_flag
_atom_site_refinement_flags
_atom_site_occupancy
_atom_site_symmetry_multiplicity
Al Al1 -0.25584(8) 0.40105(7) 0.13162(7) 0.0300(2) Uani d . 1 1
Al Al2 -0.06773(8) 0.36784(8) 0.33504(6) 0.0288(2) Uani d . 1 1
O O1 -0.08466(16) 0.29493(15) 0.21020(13) 0.0250(4) Uani d . 1 1
N N1 0.1395(2) 0.25468(19) 0.31395(16) 0.0253(5) Uani d . 1 1
C C1 0.3077(2) 0.0805(2) 0.19939(19) 0.0252(5) Uani d . 1 1
C C2 0.4290(3) 0.1021(3) 0.1830(2) 0.0290(6) Uani d . 1 1
H H2 0.4254 0.1823 0.1968 0.035 Uiso calc R 1 1
C C3 0.5548(3) 0.0042(3) 0.1463(2) 0.0334(6) Uani d . 1 1
H H3 0.6355 0.0188 0.1336 0.040 Uiso calc R 1 1
C C4 0.5597(3) -0.1155(3) 0.1285(2) 0.0353(6) Uani d . 1 1
H H4 0.6451 -0.1822 0.1060 0.042 Uiso calc R 1 1
C C5 0.4395(3) -0.1376(3) 0.1436(2) 0.0323(6) Uani d . 1 1
H H5 0.4449 -0.2187 0.1307 0.039 Uiso calc R 1 1
C C6 0.3106(3) -0.0396(2) 0.17803(19) 0.0269(5) Uani d . 1 1
C C7 0.1771(3) -0.0561(2) 0.19599(19) 0.0266(5) Uani d . 1 1
C C8 0.1793(3) -0.1788(2) 0.2152(2) 0.0341(6) Uani d . 1 1
H H8 0.2659 -0.2527 0.2143 0.041 Uiso calc R 1 1
C C9 0.0543(3) -0.1924(3) 0.2355(2) 0.0360(6) Uani d . 1 1
H H9 0.0570 -0.2750 0.2461 0.043 Uiso calc R 1 1
C C10 -0.0745(3) -0.0827(3) 0.2400(2) 0.0347(6) Uani d . 1 1
H H10 -0.1581 -0.0917 0.2555 0.042 Uiso calc R 1 1
C C11 -0.0793(3) 0.0401(3) 0.2216(2) 0.0308(6) Uani d . 1 1
H H11 -0.1663 0.1133 0.2251 0.037 Uiso calc R 1 1
C C12 0.0445(3) 0.0554(2) 0.19813(19) 0.0252(5) Uani d . 1 1
C C13 0.0425(2) 0.1901(2) 0.17092(19) 0.0235(5) Uani d . 1 1
C C14 0.1680(2) 0.1824(2) 0.23304(19) 0.0238(5) Uani d . 1 1
C C15 0.0633(3) 0.2121(2) 0.0467(2) 0.0290(6) Uani d . 1 1
H H15A -0.0174 0.2171 0.0096 0.044 Uiso calc R 1 1
H H15B 0.1479 0.1409 0.0213 0.044 Uiso calc R 1 1
H H15C 0.0723 0.2920 0.0315 0.044 Uiso calc R 1 1
C C16 0.2479(2) 0.2390(3) 0.3914(2) 0.0293(6) Uani d . 1 1
C C17 0.2796(3) 0.1390(3) 0.4746(2) 0.0370(7) Uani d . 1 1
C C18 0.3754(3) 0.1313(3) 0.5532(2) 0.0490(9) Uani d . 1 1
H H18 0.3996 0.0659 0.6096 0.059 Uiso calc R 1 1
C C19 0.4342(3) 0.2176(3) 0.5490(3) 0.0529(9) Uani d . 1 1
H H19 0.4959 0.2111 0.6032 0.064 Uiso calc R 1 1
C C20 0.4026(3) 0.3144(3) 0.4649(3) 0.0462(8) Uani d . 1 1
H H20 0.4444 0.3716 0.4623 0.055 Uiso calc R 1 1
C C21 0.3079(3) 0.3267(3) 0.3836(2) 0.0343(6) Uani d . 1 1
C C22 0.2180(3) 0.0417(3) 0.4797(2) 0.0471(8) Uani d . 1 1
H H22A 0.1166 0.0859 0.4905 0.071 Uiso calc R 1 1
H H22B 0.2580 -0.0219 0.5397 0.071 Uiso calc R 1 1
H H22C 0.2400 -0.0009 0.4121 0.071 Uiso calc R 1 1
C C23 0.2785(3) 0.4301(3) 0.2915(3) 0.0416(7) Uani d . 1 1
H H23A 0.3604 0.4064 0.2428 0.062 Uiso calc R 1 1
H H23B 0.2578 0.5117 0.3211 0.062 Uiso calc R 1 1
H H23C 0.1984 0.4382 0.2518 0.062 Uiso calc R 1 1
C C24 -0.3850(3) 0.4894(3) 0.2547(3) 0.0456(8) Uani d . 1 1
H H24A -0.3840 0.4254 0.3115 0.068 Uiso calc R 1 1
H H24B -0.4799 0.5379 0.2287 0.068 Uiso calc R 1 1
H H24C -0.3538 0.5477 0.2835 0.068 Uiso calc R 1 1
C C25 -0.3291(3) 0.2930(3) 0.0638(3) 0.0489(8) Uani d . 1 1
H H25A -0.2523 0.2249 0.0271 0.073 Uiso calc R 1 1
H H25B -0.3996 0.3463 0.0115 0.073 Uiso calc R 1 1
H H25C -0.3711 0.2552 0.1197 0.073 Uiso calc R 1 1
C C26 -0.2137(3) 0.5213(3) 0.0258(3) 0.0478(8) Uani d . 1 1
H H26A -0.1576 0.5546 0.0603 0.072 Uiso calc R 1 1
H H26B -0.3011 0.5923 0.0023 0.072 Uiso calc R 1 1
H H26C -0.1617 0.4754 -0.0367 0.072 Uiso calc R 1 1
C C27 -0.0914(3) 0.5476(3) 0.3150(3) 0.0488(8) Uani d . 1 1
H H27A -0.0640 0.5645 0.2410 0.073 Uiso calc R 1 1
H H27B -0.0326 0.5605 0.3653 0.073 Uiso calc R 1 1
H H27C -0.1892 0.6061 0.3289 0.073 Uiso calc R 1 1
C C28 -0.1394(3) 0.3076(3) 0.4682(2) 0.0499(8) Uani d . 1 1
H H28A -0.2332 0.3720 0.4864 0.075 Uiso calc R 1 1
H H28B -0.0774 0.2940 0.5275 0.075 Uiso calc R 1 1
H H28C -0.1432 0.2272 0.4566 0.075 Uiso calc R 1 1

loop_
_atom_site_aniso_label
_atom_site_aniso_U_11
_atom_site_aniso_U_22
_atom_site_aniso_U_33
_atom_site_aniso_U_12
_atom_site_aniso_U_13
_atom_site_aniso_U_23
Al1 0.0220(4) 0.0301(4) 0.0366(4) -0.0095(3) -0.0072(3) -0.0015(3)
Al2 0.0225(4) 0.0305(4) 0.0322(4) -0.0090(3) -0.0017(3) -0.0079(3)
O1 0.0195(8) 0.0269(9) 0.0283(9) -0.0090(7) -0.0039(7) -0.0031(7)
N1 0.0210(10) 0.0268(11) 0.0276(11) -0.0090(9) -0.0056(8) -0.0026(8)
C1 0.0198(12) 0.0293(13) 0.0224(12) -0.0065(10) -0.0025(9) -0.0018(10)
C2 0.0259(13) 0.0326(14) 0.0292(13) -0.0125(11) -0.0067(10) -0.0027(10)
C3 0.0203(12) 0.0446(16) 0.0322(14) -0.0109(12) -0.0025(10) -0.0032(12)
C4 0.0218(13) 0.0404(16) 0.0334(14) -0.0032(12) -0.0017(11) -0.0059(12)
C5 0.0293(14) 0.0303(14) 0.0341(14) -0.0091(11) -0.0039(11) -0.0044(11)
C6 0.0250(13) 0.0292(13) 0.0236(12) -0.0090(11) -0.0043(10) 0.0000(10)
C7 0.0283(13) 0.0297(14) 0.0221(12) -0.0126(11) -0.0018(10) -0.0030(10)
C8 0.0346(15) 0.0252(14) 0.0379(15) -0.0086(12) -0.0028(12) -0.0016(11)
C9 0.0450(17) 0.0295(15) 0.0391(16) -0.0216(13) -0.0042(13) 0.0010(11)
C10 0.0357(15) 0.0413(16) 0.0344(15) -0.0243(13) -0.0035(12) 0.0034(12)
C11 0.0264(13) 0.0343(15) 0.0323(14) -0.0139(11) -0.0028(11) 0.0007(11)
C12 0.0267(13) 0.0262(13) 0.0238(12) -0.0124(11) -0.0028(10) -0.0013(10)
C13 0.0182(11) 0.0239(12) 0.0274(13) -0.0078(10) -0.0012(9) -0.0028(9)
C14 0.0227(12) 0.0235(12) 0.0261(12) -0.0113(10) -0.0041(10) 0.0028(9)
C15 0.0258(13) 0.0310(14) 0.0286(13) -0.0106(11) -0.0032(10) -0.0014(10)
C16 0.0192(12) 0.0353(15) 0.0275(13) -0.0045(11) -0.0044(10) -0.0098(11)
C17 0.0312(14) 0.0365(15) 0.0284(14) -0.0001(12) -0.0027(11) -0.0055(11)
C18 0.0433(17) 0.0500(19) 0.0288(15) 0.0046(15) -0.0106(13) -0.0048(13)
C19 0.0350(16) 0.064(2) 0.0409(18) 0.0012(16) -0.0165(13) -0.0203(16)
C20 0.0278(15) 0.057(2) 0.0526(19) -0.0130(14) -0.0085(13) -0.0239(16)
C21 0.0234(13) 0.0384(16) 0.0377(15) -0.0077(12) -0.0043(11) -0.0130(12)
C22 0.0500(18) 0.0384(17) 0.0394(17) -0.0088(15) 0.0020(14) 0.0058(13)
C23 0.0346(16) 0.0386(17) 0.0578(19) -0.0208(13) -0.0055(14) -0.0047(14)
C24 0.0261(14) 0.0463(18) 0.059(2) -0.0099(13) -0.0006(13) -0.0086(15)
C25 0.0359(16) 0.0481(18) 0.062(2) -0.0137(14) -0.0192(15) -0.0092(15)
C26 0.0395(17) 0.0454(18) 0.0518(19) -0.0136(14) -0.0099(14) 0.0106(14)
C27 0.0315(15) 0.0367(17) 0.080(2) -0.0140(13) -0.0009(15) -0.0177(16)
C28 0.0411(17) 0.063(2) 0.0366(16) -0.0146(16) 0.0030(13) -0.0062(14)

loop_
_atom_type_symbol
_atom_type_description
_atom_type_scat_dispersion_real
_atom_type_scat_dispersion_imag
_atom_type_scat_source
C C 0.0033 0.0016 'International Tables Vol C Tables 4.2.6.8 and 6.1.1.4'
H H 0.0000 0.0000 'International Tables Vol C Tables 4.2.6.8 and 6.1.1.4'
N N 0.0061 0.0033 'International Tables Vol C Tables 4.2.6.8 and 6.1.1.4'
O O 0.0106 0.0060 'International Tables Vol C Tables 4.2.6.8 and 6.1.1.4'
Al Al 0.0645 0.0514 'International Tables Vol C Tables 4.2.6.8 and 6.1.1.4'

loop_
_geom_angle_atom_site_label_1
_geom_angle_atom_site_label_2
_geom_angle_atom_site_label_3
_geom_angle
O1 Al1 C25 111.41(11)
O1 Al1 C26 107.52(11)
C25 Al1 C26 113.94(15)
O1 Al1 C24 100.23(11)
C25 Al1 C24 109.59(14)
C26 Al1 C24 113.30(14)
O1 Al2 C28 113.23(12)
O1 Al2 C27 116.12(12)
C28 Al2 C27 120.52(15)
O1 Al2 N1 84.06(8)
C28 Al2 N1 109.79(12)
C27 Al2 N1 106.33(11)
C13 O1 Al2 116.20(13)
C13 O1 Al1 128.09(14)
Al2 O1 Al1 113.45(9)
C14 N1 C16 121.9(2)
C14 N1 Al2 113.25(16)
C16 N1 Al2 124.23(15)
C2 C1 C6 121.0(2)
C2 C1 C14 122.9(2)
C6 C1 C14 116.0(2)
C3 C2 C1 119.9(2)
C3 C2 H2 120.1
C1 C2 H2 120.1
C2 C3 C4 119.5(2)
C2 C3 H3 120.2
C4 C3 H3 120.2
C3 C4 C5 121.1(2)
C3 C4 H4 119.5
C5 C4 H4 119.5
C4 C5 C6 120.5(2)
C4 C5 H5 119.7
C6 C5 H5 119.7
C5 C6 C1 118.0(2)
C5 C6 C7 123.6(2)
C1 C6 C7 118.4(2)
C8 C7 C12 118.8(2)
C8 C7 C6 121.6(2)
C12 C7 C6 119.6(2)
C9 C8 C7 120.9(2)
C9 C8 H8 119.5
C7 C8 H8 119.5
C10 C9 C8 119.8(2)
C10 C9 H9 120.1
C8 C9 H9 120.1
C11 C10 C9 120.2(3)
C11 C10 H10 119.9
C9 C10 H10 119.9
C10 C11 C12 120.7(2)
C10 C11 H11 119.7
C12 C11 H11 119.7
C11 C12 C7 119.5(2)
C11 C12 C13 122.1(2)
C7 C12 C13 118.3(2)
O1 C13 C14 108.52(18)
O1 C13 C15 110.23(19)
C14 C13 C15 111.17(19)
O1 C13 C12 113.07(18)
C14 C13 C12 103.48(19)
C15 C13 C12 110.20(19)
N1 C14 C1 127.7(2)
N1 C14 C13 117.1(2)
C1 C14 C13 114.8(2)
C13 C15 H15A 109.5
C13 C15 H15B 109.5
H15A C15 H15B 109.5
C13 C15 H15C 109.5
H15A C15 H15C 109.5
H15B C15 H15C 109.5
C21 C16 C17 123.2(2)
C21 C16 N1 119.6(2)
C17 C16 N1 117.1(2)
C16 C17 C18 116.5(3)
C16 C17 C22 122.6(2)
C18 C17 C22 120.8(3)
C19 C18 C17 121.7(3)
C19 C18 H18 119.2
C17 C18 H18 119.2
C18 C19 C20 120.5(3)
C18 C19 H19 119.7
C20 C19 H19 119.7
C19 C20 C21 120.4(3)
C19 C20 H20 119.8
C21 C20 H20 119.8
C16 C21 C20 117.6(3)
C16 C21 C23 123.0(2)
C20 C21 C23 119.4(3)
C17 C22 H22A 109.5
C17 C22 H22B 109.5
H22A C22 H22B 109.5
C17 C22 H22C 109.5
H22A C22 H22C 109.5
H22B C22 H22C 109.5
C21 C23 H23A 109.5
C21 C23 H23B 109.5
H23A C23 H23B 109.5
C21 C23 H23C 109.5
H23A C23 H23C 109.5
H23B C23 H23C 109.5
Al1 C24 H24A 109.5
Al1 C24 H24B 109.5
H24A C24 H24B 109.5
Al1 C24 H24C 109.5
H24A C24 H24C 109.5
H24B C24 H24C 109.5
Al1 C25 H25A 109.5
Al1 C25 H25B 109.5
H25A C25 H25B 109.5
Al1 C25 H25C 109.5
H25A C25 H25C 109.5
H25B C25 H25C 109.5
Al1 C26 H26A 109.5
Al1 C26 H26B 109.5
H26A C26 H26B 109.5
Al1 C26 H26C 109.5
H26A C26 H26C 109.5
H26B C26 H26C 109.5
Al2 C27 H27A 109.5
Al2 C27 H27B 109.5
H27A C27 H27B 109.5
Al2 C27 H27C 109.5
H27A C27 H27C 109.5
H27B C27 H27C 109.5
Al2 C28 H28A 109.5
Al2 C28 H28B 109.5
H28A C28 H28B 109.5
Al2 C28 H28C 109.5
H28A C28 H28C 109.5
H28B C28 H28C 109.5

loop_
_geom_bond_atom_site_label_1
_geom_bond_atom_site_label_2
_geom_bond_distance
_geom_bond_publ_flag
Al1 O1 1.9273(17) y
Al1 C25 1.972(3) y
Al1 C26 1.974(3) y
Al1 C24 1.980(3) y
Al2 O1 1.8552(17) y
Al2 C28 1.944(3) y
Al2 C27 1.954(3) y
Al2 N1 1.993(2) y
O1 C13 1.436(3) ?
N1 C14 1.281(3) ?
N1 C16 1.465(3) ?
C1 C2 1.393(3) ?
C1 C6 1.407(3) ?
C1 C14 1.477(3) ?
C2 C3 1.382(3) ?
C2 H2 0.9300 ?
C3 C4 1.382(4) ?
C3 H3 0.9300 ?
C4 C5 1.384(4) ?
C4 H4 0.9300 ?
C5 C6 1.392(3) ?
C5 H5 0.9300 ?
C6 C7 1.489(3) ?
C7 C8 1.391(4) ?
C7 C12 1.415(3) ?
C8 C9 1.386(4) ?
C8 H8 0.9300 ?
C9 C10 1.384(4) ?
C9 H9 0.9300 ?
C10 C11 1.381(4) ?
C10 H10 0.9300 ?
C11 C12 1.388(3) ?
C11 H11 0.9300 ?
C12 C13 1.538(3) ?
C13 C14 1.523(3) ?
C13 C15 1.534(3) ?
C15 H15A 0.9600 ?
C15 H15B 0.9600 ?
C15 H15C 0.9600 ?
C16 C21 1.389(4) ?
C16 C17 1.399(4) ?
C17 C18 1.401(4) ?
C17 C22 1.504(4) ?
C18 C19 1.367(5) ?
C18 H18 0.9300 ?
C19 C20 1.383(5) ?
C19 H19 0.9300 ?
C20 C21 1.403(4) ?
C20 H20 0.9300 ?
C21 C23 1.499(4) ?
C22 H22A 0.9600 ?
C22 H22B 0.9600 ?
C22 H22C 0.9600 ?
C23 H23A 0.9600 ?
C23 H23B 0.9600 ?
C23 H23C 0.9600 ?
C24 H24A 0.9600 ?
C24 H24B 0.9600 ?
C24 H24C 0.9600 ?
C25 H25A 0.9600 ?
C25 H25B 0.9600 ?
C25 H25C 0.9600 ?
C26 H26A 0.9600 ?
C26 H26B 0.9600 ?
C26 H26C 0.9600 ?
C27 H27A 0.9600 ?
C27 H27B 0.9600 ?
C27 H27C 0.9600 ?
C28 H28A 0.9600 ?
C28 H28B 0.9600 ?
C28 H28C 0.9600 ?
